data_4335153
loop_
_publ_author_name
'Chhatra B. Khadka'
'Bahareh Khalili Najafabadi'
'Mahdi Hesari'
'Mark S. Workentin'
'John F. Corrigan'

_publ_contact_author_address
;Dept of Chemistry
The University of Western Ontario
London ON
N6A 5B7
;
_publ_contact_author_email corrigan@uwo.ca
_publ_contact_author_name 'John Corrigan'
_publ_contact_author_phone '519 661 2111'
_publ_section_title
;
 Copper Chalcogenide Clusters Stabilized with Ferrocene-Based Diphosphine
 Ligands
;
_journal_name_full 'Inorganic Chemistry'
_journal_page_first 6798
_journal_page_last 6805
_journal_paper_doi 10.1021/ic3021854
_journal_volume 52
_journal_year 2013
_chemical_formula_sum 'C40 H39 Cu Fe O3 P2'
_chemical_formula_weight 749.04
_chemical_name_systematic
; 
 ? 
;
_space_group_IT_number 14
_symmetry_cell_setting monoclinic
_symmetry_space_group_name_Hall '-P 2yn'
_symmetry_space_group_name_H-M 'P 1 21/n 1'
_atom_sites_solution_hydrogens geom
_atom_sites_solution_primary direct
_atom_sites_solution_secondary difmap
_audit_creation_method SHELXL-97
_cell_angle_alpha 90.00
_cell_angle_beta 108.298(2)
_cell_angle_gamma 90.00
_cell_formula_units_Z 4
_cell_length_a 13.2746(16)
_cell_length_b 17.144(2)
_cell_length_c 16.1254(19)
_cell_measurement_reflns_used 5997
_cell_measurement_temperature 150(2)
_cell_measurement_theta_max 20.77
_cell_measurement_theta_min 2.38
_cell_volume 3484.3(7)
_computing_cell_refinement 'Bruker SMART'
_computing_data_collection 'Bruker SMART'
_computing_data_reduction 'Bruker SAINT'
_computing_molecular_graphics 'Bruker SHELXTL'
_computing_publication_material 'Bruker SHELXTL'
_computing_structure_refinement 'SHELXL-97 (Sheldrick, 2008)'
_computing_structure_solution 'SHELXS-97 (Sheldrick, 2008)'
_diffrn_ambient_temperature 150(2)
_diffrn_measured_fraction_theta_full 0.996
_diffrn_measured_fraction_theta_max 0.996
_diffrn_measurement_device_type 'CCD area detector'
_diffrn_measurement_method 'phi and omega scans'
_diffrn_radiation_monochromator graphite
_diffrn_radiation_source 'fine-focus sealed tube'
_diffrn_radiation_type MoK\a
_diffrn_radiation_wavelength 0.71073
_diffrn_reflns_av_R_equivalents 0.1338
_diffrn_reflns_av_sigmaI/netI 0.0773
_diffrn_reflns_limit_h_max 15
_diffrn_reflns_limit_h_min -15
_diffrn_reflns_limit_k_max 20
_diffrn_reflns_limit_k_min -20
_diffrn_reflns_limit_l_max 18
_diffrn_reflns_limit_l_min -18
_diffrn_reflns_number 69831
_diffrn_reflns_theta_full 24.76
_diffrn_reflns_theta_max 24.76
_diffrn_reflns_theta_min 1.74
_exptl_absorpt_coefficient_mu 1.156
_exptl_absorpt_correction_T_max 0.9162
_exptl_absorpt_correction_T_min 0.8804
_exptl_absorpt_correction_type multi-scan
_exptl_crystal_colour yellow
_exptl_crystal_density_diffrn 1.428
_exptl_crystal_description block
_exptl_crystal_F_000 1552
_exptl_crystal_size_max 0.11
_exptl_crystal_size_mid 0.11
_exptl_crystal_size_min 0.08
_refine_diff_density_max 0.404
_refine_diff_density_min -0.545
_refine_diff_density_rms 0.086
_refine_ls_extinction_method none
_refine_ls_goodness_of_fit_ref 1.024
_refine_ls_hydrogen_treatment constr
_refine_ls_matrix_type full
_refine_ls_number_parameters 425
_refine_ls_number_reflns 5956
_refine_ls_number_restraints 0
_refine_ls_restrained_S_all 1.024
_refine_ls_R_factor_all 0.0890
_refine_ls_R_factor_gt 0.0476
_refine_ls_shift/su_max 0.001
_refine_ls_shift/su_mean 0.000
_refine_ls_structure_factor_coef Fsqd
_refine_ls_weighting_details 'calc w=1/[\s^2^(Fo^2^)+(0.0277P)^2^+5.8674P] where P=(Fo^2^+2Fc^2^)/3'
_refine_ls_weighting_scheme calc
_refine_ls_wR_factor_gt 0.0929
_refine_ls_wR_factor_ref 0.1078
_reflns_number_gt 4084
_reflns_number_total 5956
_reflns_threshold_expression >2sigma(I)
_cod_data_source_file ic3021854_si_002_3.cif
_cod_data_source_block b12100_0m
_cod_original_cell_volume 3484.2(7)
_cod_database_code 4335153

loop_
_symmetry_equiv_pos_as_xyz
'x, y, z'
'-x+1/2, y+1/2, -z+1/2'
'-x, -y, -z'
'x-1/2, -y-1/2, z-1/2'

loop_
_atom_site_label
_atom_site_type_symbol
_atom_site_fract_x
_atom_site_fract_y
_atom_site_fract_z
_atom_site_U_iso_or_equiv
_atom_site_adp_type
_atom_site_occupancy
_atom_site_symmetry_multiplicity
_atom_site_calc_flag
_atom_site_refinement_flags
Cu1 Cu 0.04447(4) 0.10986(3) 0.27194(4) 0.02471(15) Uani 1 1 d .
Fe1 Fe 0.17070(5) -0.08488(3) 0.19794(4) 0.02080(16) Uani 1 1 d .
P1 P 0.21680(8) 0.09766(6) 0.28779(7) 0.0213(3) Uani 1 1 d .
P2 P -0.05196(9) 0.00606(6) 0.21331(7) 0.0221(3) Uani 1 1 d .
O1 O -0.0035(2) 0.17470(19) 0.3668(2) 0.0351(8) Uani 1 1 d .
O2 O -0.0270(3) 0.22661(18) 0.2383(2) 0.0404(8) Uani 1 1 d .
C1 C 0.2598(3) -0.0010(2) 0.2785(3) 0.0222(10) Uani 1 1 d .
C2 C 0.2390(3) -0.0652(2) 0.3281(3) 0.0268(10) Uani 1 1 d .
H2A H 0.2025 -0.0623 0.3701 0.032 Uiso 1 1 calc R
C3 C 0.2822(4) -0.1337(3) 0.3035(3) 0.0341(12) Uani 1 1 d .
H3A H 0.2787 -0.1872 0.3271 0.041 Uiso 1 1 calc R
C4 C 0.3290(3) -0.1144(3) 0.2394(3) 0.0324(11) Uani 1 1 d .
H4A H 0.3647 -0.1514 0.2096 0.039 Uiso 1 1 calc R
C5 C 0.3156(3) -0.0323(3) 0.2235(3) 0.0269(10) Uani 1 1 d .
H5A H 0.3406 -0.0020 0.1807 0.032 Uiso 1 1 calc R
C6 C 0.0121(3) -0.0593(2) 0.1574(3) 0.0212(10) Uani 1 1 d .
C7 C 0.0282(3) -0.1425(2) 0.1695(3) 0.0251(10) Uani 1 1 d .
H7A H 0.0045 -0.1754 0.2111 0.030 Uiso 1 1 calc R
C8 C 0.0841(3) -0.1690(3) 0.1141(3) 0.0303(11) Uani 1 1 d .
H8A H 0.1072 -0.2239 0.1096 0.036 Uiso 1 1 calc R
C9 C 0.1040(3) -0.1036(3) 0.0662(3) 0.0303(11) Uani 1 1 d .
H9A H 0.1426 -0.1049 0.0220 0.036 Uiso 1 1 calc R
C10 C 0.0603(3) -0.0367(2) 0.0934(3) 0.0235(10) Uani 1 1 d .
H10A H 0.0625 0.0176 0.0712 0.028 Uiso 1 1 calc R
C11 C 0.3110(3) 0.1282(2) 0.3925(3) 0.0226(10) Uani 1 1 d .
C12 C 0.4140(3) 0.0993(3) 0.4246(3) 0.0303(11) Uani 1 1 d .
H12A H 0.4392 0.0633 0.3908 0.036 Uiso 1 1 calc R
C13 C 0.4799(4) 0.1228(3) 0.5056(3) 0.0369(12) Uani 1 1 d .
H13A H 0.5503 0.1034 0.5266 0.044 Uiso 1 1 calc R
C14 C 0.4450(4) 0.1738(3) 0.5560(3) 0.0351(12) Uani 1 1 d .
H14A H 0.4911 0.1898 0.6113 0.042 Uiso 1 1 calc R
C15 C 0.3419(4) 0.2018(3) 0.5258(3) 0.0307(11) Uani 1 1 d .
H15A H 0.3168 0.2367 0.5607 0.037 Uiso 1 1 calc R
C16 C 0.2751(3) 0.1787(2) 0.4441(3) 0.0258(10) Uani 1 1 d .
H16A H 0.2044 0.1977 0.4237 0.031 Uiso 1 1 calc R
C17 C 0.2545(3) 0.1486(2) 0.2017(3) 0.0227(10) Uani 1 1 d .
C18 C 0.1746(4) 0.1672(2) 0.1252(3) 0.0292(11) Uani 1 1 d .
H18A H 0.1029 0.1557 0.1203 0.035 Uiso 1 1 calc R
C19 C 0.1977(4) 0.2023(3) 0.0559(3) 0.0382(12) Uani 1 1 d .
H19A H 0.1425 0.2135 0.0034 0.046 Uiso 1 1 calc R
C20 C 0.3016(5) 0.2209(3) 0.0635(3) 0.0439(14) Uani 1 1 d .
H20A H 0.3178 0.2453 0.0164 0.053 Uiso 1 1 calc R
C21 C 0.3822(4) 0.2037(3) 0.1402(3) 0.0371(12) Uani 1 1 d .
H21A H 0.4535 0.2168 0.1456 0.044 Uiso 1 1 calc R
C22 C 0.3591(4) 0.1674(2) 0.2089(3) 0.0290(11) Uani 1 1 d .
H22A H 0.4146 0.1554 0.2610 0.035 Uiso 1 1 calc R
C23 C -0.1817(3) 0.0224(2) 0.1322(3) 0.0218(10) Uani 1 1 d .
C24 C -0.2349(4) 0.0909(3) 0.1365(3) 0.0397(13) Uani 1 1 d .
H24A H -0.2038 0.1284 0.1805 0.048 Uiso 1 1 calc R
C25 C -0.3347(4) 0.1050(3) 0.0758(4) 0.0565(16) Uani 1 1 d .
H25A H -0.3714 0.1519 0.0789 0.068 Uiso 1 1 calc R
C26 C -0.3799(4) 0.0511(3) 0.0117(4) 0.0473(15) Uani 1 1 d .
H26A H -0.4481 0.0606 -0.0289 0.057 Uiso 1 1 calc R
C27 C -0.3269(4) -0.0163(3) 0.0061(3) 0.0388(12) Uani 1 1 d .
H27A H -0.3583 -0.0531 -0.0385 0.047 Uiso 1 1 calc R
C28 C -0.2276(3) -0.0310(3) 0.0656(3) 0.0304(11) Uani 1 1 d .
H28A H -0.1908 -0.0775 0.0609 0.037 Uiso 1 1 calc R
C29 C -0.0783(3) -0.0587(2) 0.2940(3) 0.0238(10) Uani 1 1 d .
C30 C -0.1522(4) -0.1192(3) 0.2716(3) 0.0316(11) Uani 1 1 d .
H30A H -0.1957 -0.1252 0.2127 0.038 Uiso 1 1 calc R
C31 C -0.1628(4) -0.1707(3) 0.3347(3) 0.0361(12) Uani 1 1 d .
H31A H -0.2136 -0.2116 0.3190 0.043 Uiso 1 1 calc R
C32 C -0.0997(4) -0.1627(3) 0.4197(3) 0.0363(12) Uani 1 1 d .
H32A H -0.1061 -0.1986 0.4626 0.044 Uiso 1 1 calc R
C33 C -0.0274(4) -0.1030(3) 0.4433(3) 0.0371(12) Uani 1 1 d .
H33A H 0.0153 -0.0974 0.5026 0.045 Uiso 1 1 calc R
C34 C -0.0163(4) -0.0508(3) 0.3813(3) 0.0314(11) Uani 1 1 d .
H34A H 0.0336 -0.0095 0.3981 0.038 Uiso 1 1 calc R
C35 C -0.0329(3) 0.2306(3) 0.3145(3) 0.0280(11) Uani 1 1 d .
C36 C -0.0739(4) 0.3034(3) 0.3454(4) 0.0540(16) Uani 1 1 d .
H36A H -0.1435 0.2928 0.3520 0.081 Uiso 1 1 calc R
H36B H -0.0805 0.3452 0.3026 0.081 Uiso 1 1 calc R
H36C H -0.0243 0.3196 0.4018 0.081 Uiso 1 1 calc R
O1S O 0.5945(5) 0.0945(5) 0.2838(3) 0.127(3) Uani 1 1 d .
C1S C 0.6251(6) 0.0144(5) 0.3042(7) 0.121(4) Uani 1 1 d .
H1SA H 0.6623 -0.0064 0.2645 0.145 Uiso 1 1 calc R
H1SB H 0.5624 -0.0186 0.2996 0.145 Uiso 1 1 calc R
C2S C 0.6649(7) 0.1420(5) 0.3434(6) 0.101(3) Uani 1 1 d .
H2SA H 0.6266 0.1739 0.3750 0.122 Uiso 1 1 calc R
H2SB H 0.7000 0.1777 0.3128 0.122 Uiso 1 1 calc R
C3S C 0.7408(6) 0.0955(4) 0.4025(5) 0.093(2) Uani 1 1 d .
H3SA H 0.7557 0.1158 0.4627 0.112 Uiso 1 1 calc R
H3SB H 0.8078 0.0954 0.3877 0.112 Uiso 1 1 calc R
C4S C 0.6976(5) 0.0172(4) 0.3962(5) 0.079(2) Uani 1 1 d .
H4SA H 0.6581 0.0093 0.4384 0.095 Uiso 1 1 calc R
H4SB H 0.7542 -0.0225 0.4065 0.095 Uiso 1 1 calc R

loop_
_atom_site_aniso_label
_atom_site_aniso_U_11
_atom_site_aniso_U_22
_atom_site_aniso_U_33
_atom_site_aniso_U_23
_atom_site_aniso_U_13
_atom_site_aniso_U_12
Cu1 0.0235(3) 0.0207(3) 0.0280(3) -0.0038(2) 0.0055(2) 0.0000(2)
Fe1 0.0227(3) 0.0178(3) 0.0201(3) 0.0003(3) 0.0041(3) 0.0016(3)
P1 0.0206(6) 0.0198(6) 0.0214(6) -0.0013(5) 0.0034(5) -0.0013(5)
P2 0.0213(6) 0.0225(6) 0.0210(6) -0.0010(5) 0.0046(5) 0.0005(5)
O1 0.042(2) 0.0371(19) 0.0257(18) 0.0010(15) 0.0098(15) 0.0065(16)
O2 0.054(2) 0.0332(19) 0.033(2) 0.0038(16) 0.0129(17) 0.0067(16)
C1 0.021(2) 0.021(2) 0.022(2) -0.0013(19) 0.0037(19) 0.0004(18)
C2 0.023(2) 0.031(3) 0.021(2) 0.002(2) -0.002(2) -0.001(2)
C3 0.034(3) 0.019(2) 0.041(3) 0.000(2) 0.000(2) 0.002(2)
C4 0.024(2) 0.029(3) 0.039(3) -0.009(2) 0.002(2) 0.008(2)
C5 0.023(2) 0.025(2) 0.030(3) 0.001(2) 0.006(2) 0.0032(19)
C6 0.021(2) 0.019(2) 0.020(2) 0.0014(18) 0.0009(19) 0.0020(18)
C7 0.029(3) 0.020(2) 0.024(2) 0.0005(19) 0.004(2) -0.0007(19)
C8 0.029(3) 0.027(3) 0.032(3) -0.009(2) 0.004(2) 0.000(2)
C9 0.031(3) 0.035(3) 0.025(3) -0.004(2) 0.008(2) 0.005(2)
C10 0.029(2) 0.022(2) 0.018(2) 0.0000(18) 0.006(2) -0.0009(19)
C11 0.024(2) 0.022(2) 0.024(2) 0.0017(19) 0.009(2) -0.0049(19)
C12 0.028(3) 0.029(3) 0.029(3) -0.006(2) 0.001(2) 0.006(2)
C13 0.025(3) 0.047(3) 0.029(3) -0.005(2) -0.006(2) 0.003(2)
C14 0.036(3) 0.046(3) 0.017(3) -0.006(2) -0.001(2) -0.015(2)
C15 0.038(3) 0.036(3) 0.021(3) -0.009(2) 0.014(2) -0.009(2)
C16 0.027(3) 0.028(2) 0.023(2) -0.002(2) 0.009(2) -0.003(2)
C17 0.026(2) 0.017(2) 0.023(2) -0.0044(18) 0.005(2) -0.0024(18)
C18 0.038(3) 0.019(2) 0.028(3) -0.003(2) 0.007(2) -0.002(2)
C19 0.057(4) 0.027(3) 0.028(3) 0.000(2) 0.010(3) 0.004(2)
C20 0.074(4) 0.031(3) 0.036(3) 0.003(2) 0.030(3) -0.002(3)
C21 0.045(3) 0.034(3) 0.041(3) -0.004(2) 0.026(3) -0.006(2)
C22 0.032(3) 0.026(2) 0.030(3) -0.002(2) 0.011(2) 0.002(2)
C23 0.018(2) 0.024(2) 0.021(2) 0.0019(19) 0.0034(19) 0.0023(18)
C24 0.029(3) 0.033(3) 0.051(3) -0.009(2) 0.003(2) 0.004(2)
C25 0.036(3) 0.038(3) 0.079(4) -0.002(3) -0.006(3) 0.016(3)
C26 0.027(3) 0.042(3) 0.057(4) 0.009(3) -0.010(3) -0.002(2)
C27 0.038(3) 0.042(3) 0.028(3) 0.005(2) -0.001(2) -0.008(2)
C28 0.029(3) 0.032(3) 0.025(3) 0.001(2) 0.001(2) 0.001(2)
C29 0.023(2) 0.025(2) 0.022(2) -0.0027(19) 0.005(2) 0.0013(19)
C30 0.036(3) 0.032(3) 0.025(3) 0.000(2) 0.008(2) -0.006(2)
C31 0.039(3) 0.038(3) 0.033(3) 0.000(2) 0.015(2) -0.014(2)
C32 0.043(3) 0.040(3) 0.029(3) 0.004(2) 0.015(2) 0.002(2)
C33 0.041(3) 0.050(3) 0.020(3) -0.001(2) 0.009(2) -0.001(3)
C34 0.033(3) 0.035(3) 0.026(3) -0.005(2) 0.009(2) -0.006(2)
C35 0.022(3) 0.025(3) 0.031(3) -0.005(2) 0.001(2) -0.0016(19)
C36 0.046(3) 0.043(3) 0.065(4) -0.016(3) 0.005(3) 0.016(3)
O1S 0.096(4) 0.188(7) 0.070(4) -0.025(4) -0.013(3) 0.076(5)
C1S 0.042(4) 0.127(8) 0.195(11) -0.106(7) 0.038(6) -0.011(5)
C2S 0.110(7) 0.083(6) 0.118(8) 0.033(6) 0.046(6) 0.021(5)
C3S 0.084(6) 0.079(6) 0.096(6) -0.003(5) -0.001(5) -0.012(5)
C4S 0.062(5) 0.061(5) 0.121(7) 0.009(4) 0.038(5) 0.014(4)

loop_
_atom_type_symbol
_atom_type_description
_atom_type_scat_dispersion_real
_atom_type_scat_dispersion_imag
_atom_type_scat_source
C C 0.0033 0.0016 'International Tables Vol C Tables 4.2.6.8 and 6.1.1.4'
H H 0.0000 0.0000 'International Tables Vol C Tables 4.2.6.8 and 6.1.1.4'
O O 0.0106 0.0060 'International Tables Vol C Tables 4.2.6.8 and 6.1.1.4'
P P 0.1023 0.0942 'International Tables Vol C Tables 4.2.6.8 and 6.1.1.4'
Fe Fe 0.3463 0.8444 'International Tables Vol C Tables 4.2.6.8 and 6.1.1.4'
Cu Cu 0.3201 1.2651 'International Tables Vol C Tables 4.2.6.8 and 6.1.1.4'

loop_
_geom_angle_atom_site_label_1
_geom_angle_atom_site_label_2
_geom_angle_atom_site_label_3
_geom_angle
O1 Cu1 O2 60.27(12)
O1 Cu1 P2 117.29(9)
O2 Cu1 P2 118.40(10)
O1 Cu1 P1 119.39(9)
O2 Cu1 P1 117.33(10)
P2 Cu1 P1 114.00(5)
O1 Cu1 C35 30.11(13)
O2 Cu1 C35 30.16(13)
P2 Cu1 C35 123.26(10)
P1 Cu1 C35 122.74(10)
C10 Fe1 C5 112.08(17)
C10 Fe1 C1 111.34(17)
C5 Fe1 C1 40.80(16)
C10 Fe1 C6 40.98(16)
C5 Fe1 C6 141.04(17)
C1 Fe1 C6 112.57(16)
C10 Fe1 C2 139.49(17)
C5 Fe1 C2 68.47(18)
C1 Fe1 C2 41.21(16)
C6 Fe1 C2 112.01(17)
C10 Fe1 C3 179.9(2)
C5 Fe1 C3 67.93(18)
C1 Fe1 C3 68.71(17)
C6 Fe1 C3 139.05(19)
C2 Fe1 C3 40.57(17)
C10 Fe1 C7 68.67(17)
C5 Fe1 C7 177.02(17)
C1 Fe1 C7 141.96(17)
C6 Fe1 C7 41.33(16)
C2 Fe1 C7 112.99(18)
C3 Fe1 C7 111.31(18)
C10 Fe1 C9 40.57(16)
C5 Fe1 C9 110.47(18)
C1 Fe1 C9 137.88(18)
C6 Fe1 C9 68.70(17)
C2 Fe1 C9 178.93(19)
C3 Fe1 C9 139.37(18)
C7 Fe1 C9 68.08(18)
C10 Fe1 C4 140.06(19)
C5 Fe1 C4 40.81(17)
C1 Fe1 C4 68.82(17)
C6 Fe1 C4 178.14(18)
C2 Fe1 C4 68.11(18)
C3 Fe1 C4 39.91(18)
C7 Fe1 C4 136.83(18)
C9 Fe1 C4 111.21(18)
C10 Fe1 C8 68.40(17)
C5 Fe1 C8 137.35(18)
C1 Fe1 C8 178.07(18)
C6 Fe1 C8 68.58(17)
C2 Fe1 C8 140.16(18)
C3 Fe1 C8 111.55(18)
C7 Fe1 C8 39.90(17)
C9 Fe1 C8 40.74(17)
C4 Fe1 C8 110.07(18)
C1 P1 C11 101.63(19)
C1 P1 C17 102.38(19)
C11 P1 C17 106.93(19)
C1 P1 Cu1 114.69(14)
C11 P1 Cu1 117.20(14)
C17 P1 Cu1 112.44(14)
C6 P2 C29 101.80(19)
C6 P2 C23 102.88(19)
C29 P2 C23 104.72(19)
C6 P2 Cu1 114.17(14)
C29 P2 Cu1 113.42(14)
C23 P2 Cu1 118.00(14)
C35 O1 Cu1 90.9(3)
C35 O2 Cu1 87.9(3)
C5 C1 C2 106.6(4)
C5 C1 P1 130.0(3)
C2 C1 P1 123.4(3)
C5 C1 Fe1 69.6(2)
C2 C1 Fe1 69.0(2)
P1 C1 Fe1 125.1(2)
C3 C2 C1 108.2(4)
C3 C2 Fe1 70.3(3)
C1 C2 Fe1 69.8(2)
C3 C2 H2A 125.9
C1 C2 H2A 125.9
Fe1 C2 H2A 125.6
C4 C3 C2 108.8(4)
C4 C3 Fe1 70.3(3)
C2 C3 Fe1 69.1(2)
C4 C3 H3A 125.6
C2 C3 H3A 125.6
Fe1 C3 H3A 125.6
C3 C4 C5 107.8(4)
C3 C4 Fe1 69.7(3)
C5 C4 Fe1 69.1(2)
C3 C4 H4A 126.1
C5 C4 H4A 126.1
Fe1 C4 H4A 126.1
C1 C5 C4 108.5(4)
C1 C5 Fe1 69.6(2)
C4 C5 Fe1 70.1(3)
C1 C5 H5A 125.7
C4 C5 H5A 125.7
Fe1 C5 H5A 125.7
C10 C6 C7 106.6(4)
C10 C6 P2 125.5(3)
C7 C6 P2 128.0(3)
C10 C6 Fe1 68.9(2)
C7 C6 Fe1 69.6(2)
P2 C6 Fe1 124.8(2)
C8 C7 C6 108.5(4)
C8 C7 Fe1 70.4(3)
C6 C7 Fe1 69.1(2)
C8 C7 H7A 125.7
C6 C7 H7A 125.7
Fe1 C7 H7A 125.7
C7 C8 C9 108.3(4)
C7 C8 Fe1 69.7(2)
C9 C8 Fe1 69.3(2)
C7 C8 H8A 125.9
C9 C8 H8A 125.9
Fe1 C8 H8A 125.9
C10 C9 C8 107.7(4)
C10 C9 Fe1 68.8(2)
C8 C9 Fe1 69.9(2)
C10 C9 H9A 126.2
C8 C9 H9A 126.2
Fe1 C9 H9A 126.2
C9 C10 C6 108.9(4)
C9 C10 Fe1 70.6(2)
C6 C10 Fe1 70.1(2)
C9 C10 H10A 125.5
C6 C10 H10A 125.5
Fe1 C10 H10A 125.5
C16 C11 C12 118.8(4)
C16 C11 P1 117.9(3)
C12 C11 P1 123.1(3)
C13 C12 C11 120.1(4)
C13 C12 H12A 119.9
C11 C12 H12A 119.9
C14 C13 C12 121.0(4)
C14 C13 H13A 119.5
C12 C13 H13A 119.5
C13 C14 C15 119.6(4)
C13 C14 H14A 120.2
C15 C14 H14A 120.2
C14 C15 C16 119.8(4)
C14 C15 H15A 120.1
C16 C15 H15A 120.1
C11 C16 C15 120.6(4)
C11 C16 H16A 119.7
C15 C16 H16A 119.7
C18 C17 C22 118.9(4)
C18 C17 P1 117.9(3)
C22 C17 P1 123.2(3)
C17 C18 C19 121.0(5)
C17 C18 H18A 119.5
C19 C18 H18A 119.5
C20 C19 C18 119.7(5)
C20 C19 H19A 120.1
C18 C19 H19A 120.1
C19 C20 C21 119.9(5)
C19 C20 H20A 120.0
C21 C20 H20A 120.0
C22 C21 C20 120.3(5)
C22 C21 H21A 119.9
C20 C21 H21A 119.9
C21 C22 C17 120.2(4)
C21 C22 H22A 119.9
C17 C22 H22A 119.9
C24 C23 C28 119.2(4)
C24 C23 P2 118.4(3)
C28 C23 P2 122.4(3)
C23 C24 C25 119.9(5)
C23 C24 H24A 120.1
C25 C24 H24A 120.1
C26 C25 C24 120.2(5)
C26 C25 H25A 119.9
C24 C25 H25A 119.9
C27 C26 C25 120.3(5)
C27 C26 H26A 119.9
C25 C26 H26A 119.9
C26 C27 C28 120.3(5)
C26 C27 H27A 119.9
C28 C27 H27A 119.9
C27 C28 C23 120.1(4)
C27 C28 H28A 119.9
C23 C28 H28A 119.9
C30 C29 C34 118.5(4)
C30 C29 P2 123.0(3)
C34 C29 P2 118.4(3)
C31 C30 C29 120.6(4)
C31 C30 H30A 119.7
C29 C30 H30A 119.7
C32 C31 C30 119.9(4)
C32 C31 H31A 120.0
C30 C31 H31A 120.0
C31 C32 C33 120.5(5)
C31 C32 H32A 119.8
C33 C32 H32A 119.8
C32 C33 C34 120.3(4)
C32 C33 H33A 119.8
C34 C33 H33A 119.8
C33 C34 C29 120.3(4)
C33 C34 H34A 119.9
C29 C34 H34A 119.9
O1 C35 O2 120.8(4)
O1 C35 C36 118.6(4)
O2 C35 C36 120.5(4)
O1 C35 Cu1 58.9(2)
O2 C35 Cu1 61.9(2)
C36 C35 Cu1 176.5(4)
C35 C36 H36A 109.5
C35 C36 H36B 109.5
H36A C36 H36B 109.5
C35 C36 H36C 109.5
H36A C36 H36C 109.5
H36B C36 H36C 109.5
C2S O1S C1S 108.9(6)
O1S C1S C4S 104.1(6)
O1S C1S H1SA 110.9
C4S C1S H1SA 110.9
O1S C1S H1SB 110.9
C4S C1S H1SB 110.9
H1SA C1S H1SB 109.0
O1S C2S C3S 108.9(7)
O1S C2S H2SA 109.9
C3S C2S H2SA 109.9
O1S C2S H2SB 109.9
C3S C2S H2SB 109.9
H2SA C2S H2SB 108.3
C2S C3S C4S 107.1(7)
C2S C3S H3SA 110.3
C4S C3S H3SA 110.3
C2S C3S H3SB 110.3
C4S C3S H3SB 110.3
H3SA C3S H3SB 108.5
C3S C4S C1S 102.6(6)
C3S C4S H4SA 111.3
C1S C4S H4SA 111.3
C3S C4S H4SB 111.3
C1S C4S H4SB 111.3
H4SA C4S H4SB 109.2

loop_
_geom_bond_atom_site_label_1
_geom_bond_atom_site_label_2
_geom_bond_distance
Cu1 O1 2.143(3)
Cu1 O2 2.208(3)
Cu1 P2 2.2224(12)
Cu1 P1 2.2305(12)
Cu1 C35 2.501(4)
Fe1 C10 2.030(4)
Fe1 C5 2.046(4)
Fe1 C1 2.047(4)
Fe1 C6 2.046(4)
Fe1 C2 2.036(4)
Fe1 C3 2.051(5)
Fe1 C7 2.053(4)
Fe1 C9 2.054(4)
Fe1 C4 2.058(4)
Fe1 C8 2.062(4)
P1 C1 1.807(4)
P1 C11 1.834(4)
P1 C17 1.837(4)
P2 C6 1.809(4)
P2 C29 1.826(4)
P2 C23 1.828(4)
O1 C35 1.255(5)
O2 C35 1.258(5)
C1 C5 1.427(6)
C1 C2 1.437(6)
C2 C3 1.417(6)
C2 H2A 0.9500
C3 C4 1.402(7)
C3 H3A 1.0000
C4 C5 1.431(6)
C4 H4A 1.0000
C5 H5A 1.0000
C6 C10 1.427(6)
C6 C7 1.447(6)
C7 C8 1.404(6)
C7 H7A 1.0000
C8 C9 1.432(6)
C8 H8A 1.0000
C9 C10 1.416(6)
C9 H9A 1.0000
C10 H10A 1.0000
C11 C16 1.385(6)
C11 C12 1.393(6)
C12 C13 1.385(6)
C12 H12A 0.9500
C13 C14 1.369(6)
C13 H13A 0.9500
C14 C15 1.386(6)
C14 H14A 0.9500
C15 C16 1.395(6)
C15 H15A 0.9500
C16 H16A 0.9500
C17 C18 1.388(6)
C17 C22 1.395(6)
C18 C19 1.386(6)
C18 H18A 0.9500
C19 C20 1.382(7)
C19 H19A 0.9500
C20 C21 1.390(7)
C20 H20A 0.9500
C21 C22 1.386(6)
C21 H21A 0.9500
C22 H22A 0.9500
C23 C24 1.384(6)
C23 C28 1.397(6)
C24 C25 1.398(7)
C24 H24A 0.9500
C25 C26 1.376(7)
C25 H25A 0.9500
C26 C27 1.369(7)
C26 H26A 0.9500
C27 C28 1.388(6)
C27 H27A 0.9500
C28 H28A 0.9500
C29 C30 1.395(6)
C29 C34 1.396(6)
C30 C31 1.387(6)
C30 H30A 0.9500
C31 C32 1.371(6)
C31 H31A 0.9500
C32 C33 1.373(6)
C32 H32A 0.9500
C33 C34 1.383(6)
C33 H33A 0.9500
C34 H34A 0.9500
C35 C36 1.508(6)
C36 H36A 0.9800
C36 H36B 0.9800
C36 H36C 0.9800
O1S C2S 1.377(9)
O1S C1S 1.440(10)
C1S C4S 1.494(10)
C1S H1SA 0.9900
C1S H1SB 0.9900
C2S C3S 1.399(9)
C2S H2SA 0.9900
C2S H2SB 0.9900
C3S C4S 1.450(9)
C3S H3SA 0.9900
C3S H3SB 0.9900
C4S H4SA 0.9900
C4S H4SB 0.9900
